data_4348422
loop_
_publ_author_name
'Lee, Cheng-Hua'
'Wu, Jing-Yun'
'Lee, Gene-Hsiang'
'Peng, Shie-Ming'
'Jiang, Jyh-Chiang'
'Lu, Kuang-Lieh'

_publ_section_title
;
 Amide-containing zinc(ii) metal--organic layered networks: a
 structure--CO2 capture relationship
;
_journal_issue 5
_journal_name_full 'Inorganic Chemistry Frontiers'
_journal_page_first 477
_journal_paper_doi 10.1039/C4QI00241E
_journal_volume 2
_journal_year 2015
_chemical_formula_sum 'C61 H58 N11 O15.5 Zn2'
_chemical_formula_weight 1323.92
_space_group_IT_number 2
_space_group_name_Hall '-P 1'
_space_group_name_H-M_alt 'P -1'
_symmetry_cell_setting triclinic
_symmetry_space_group_name_H-M 'P -1'
_atom_sites_solution_hydrogens geom
_atom_sites_solution_primary direct
_atom_sites_solution_secondary difmap
_audit_creation_method SHELXL-97
_audit_update_record
;
2014-10-16 deposited with the CCDC.
2015-03-12 downloaded from the CCDC.
;
_cell_angle_alpha 78.1845(10)
_cell_angle_beta 83.2542(11)
_cell_angle_gamma 73.8005(13)
_cell_formula_units_Z 2
_cell_length_a 10.0677(3)
_cell_length_b 15.6039(5)
_cell_length_c 20.1092(5)
_cell_measurement_reflns_used 29444
_cell_measurement_temperature 150(2)
_cell_measurement_theta_max 27.50
_cell_measurement_theta_min 1.04
_cell_volume 2963.23(15)
_computing_cell_refinement DENZO-SMN
_computing_data_collection 'NONIUS COLLECT'
_computing_data_reduction DENZO-SMN
_computing_molecular_graphics 'Bruker SHELXTL'
_computing_publication_material 'Bruker SHELXTL'
_computing_structure_refinement 'SHELXL-97 (Sheldrick, 1997)'
_computing_structure_solution 'SHELXS-97 (Sheldrick, 1990)'
_diffrn_ambient_temperature 150(2)
_diffrn_measured_fraction_theta_full 0.986
_diffrn_measured_fraction_theta_max 0.986
_diffrn_measurement_device_type 'NONIUS KappaCCD'
_diffrn_measurement_method '\w scans'
_diffrn_radiation_monochromator graphite
_diffrn_radiation_source 'fine-focus sealed tube'
_diffrn_radiation_type MoK\a
_diffrn_radiation_wavelength 0.71073
_diffrn_reflns_av_R_equivalents 0.0428
_diffrn_reflns_av_sigmaI/netI 0.0499
_diffrn_reflns_limit_h_max 13
_diffrn_reflns_limit_h_min -12
_diffrn_reflns_limit_k_max 20
_diffrn_reflns_limit_k_min -20
_diffrn_reflns_limit_l_max 26
_diffrn_reflns_limit_l_min -26
_diffrn_reflns_number 29444
_diffrn_reflns_theta_full 27.50
_diffrn_reflns_theta_max 27.50
_diffrn_reflns_theta_min 1.04
_exptl_absorpt_coefficient_mu 0.889
_exptl_absorpt_correction_T_max 0.876
_exptl_absorpt_correction_T_min 0.737
_exptl_absorpt_correction_type multi-scan
_exptl_crystal_colour light-brown
_exptl_crystal_density_diffrn 1.484
_exptl_crystal_density_method 'not measured'
_exptl_crystal_description block
_exptl_crystal_F_000 1370
_exptl_crystal_size_max 0.25
_exptl_crystal_size_mid 0.25
_exptl_crystal_size_min 0.14
_refine_diff_density_max 1.851
_refine_diff_density_min -1.139
_refine_diff_density_rms 0.114
_refine_ls_extinction_method none
_refine_ls_goodness_of_fit_ref 1.067
_refine_ls_hydrogen_treatment constr
_refine_ls_matrix_type full
_refine_ls_number_parameters 793
_refine_ls_number_reflns 13415
_refine_ls_number_restraints 0
_refine_ls_restrained_S_all 1.067
_refine_ls_R_factor_all 0.0844
_refine_ls_R_factor_gt 0.0669
_refine_ls_shift/su_max 0.008
_refine_ls_shift/su_mean 0.000
_refine_ls_structure_factor_coef Fsqd
_refine_ls_weighting_details 'calc w=1/[\s^2^(Fo^2^)+(0.0792P)^2^+10.0791P] where P=(Fo^2^+2Fc^2^)/3'
_refine_ls_weighting_scheme calc
_refine_ls_wR_factor_gt 0.1773
_refine_ls_wR_factor_ref 0.1893
_reflns_number_gt 10720
_reflns_number_total 13415
_reflns_threshold_expression >2sigma(I)
_cod_data_source_file c4qi00241e2.cif
_cod_data_source_block ic14949
_cod_depositor_comments
;
The following automatic conversions were performed:

data item '_symmetry_cell_setting' value 'Triclinic' was changed to
'triclinic' in accordance with the
/home/saulius/struct/COD-crude-data/automatic-downloads/DataCite-retrospective/RSC/depositions/lib/dictionaries/cif_core.dic
dictionary named 'cif_core.dic' version 2.4.2 last updated on
2011-04-26.

Automatic conversion script
Id: cif_fix_values 6909 2019-04-08 15:41:33Z antanas 
;
_cod_original_cell_volume 2963.24(15)
_cod_original_sg_symbol_H-M P-1
_cod_original_formula_sum 'C61 H58 N11 O15.50 Zn2'
_cod_database_code 4348422

loop_
_symmetry_equiv_pos_as_xyz
'x, y, z'
'-x, -y, -z'

loop_
_atom_site_label
_atom_site_type_symbol
_atom_site_fract_x
_atom_site_fract_y
_atom_site_fract_z
_atom_site_U_iso_or_equiv
_atom_site_adp_type
_atom_site_occupancy
_atom_site_symmetry_multiplicity
_atom_site_calc_flag
_atom_site_refinement_flags
_atom_site_disorder_assembly
_atom_site_disorder_group
Zn1 Zn -0.10093(4) 0.17502(3) 1.32824(2) 0.02115(12) Uani 1 1 d . . .
Zn2 Zn 0.11820(4) 0.35189(3) 1.33788(2) 0.02059(12) Uani 1 1 d . . .
O1 O 0.0955(3) 0.0770(3) 0.98641(17) 0.0427(8) Uani 1 1 d . . .
O2 O -0.2911(3) 0.2176(2) 0.68040(16) 0.0340(7) Uani 1 1 d . . .
O3 O -0.0876(3) 0.4151(2) 0.99495(16) 0.0406(8) Uani 1 1 d . . .
O4 O 0.2576(3) 0.2448(2) 0.69104(15) 0.0363(7) Uani 1 1 d . . .
O5 O -0.1715(3) 0.3107(2) 1.31485(17) 0.0333(7) Uani 1 1 d . . .
O6 O -0.0857(3) 0.4190(2) 1.33653(15) 0.0272(6) Uani 1 1 d . . .
O7 O -0.6842(3) 0.3663(2) 1.32756(15) 0.0298(6) Uani 1 1 d . . .
O8 O -0.8189(3) 0.5046(2) 1.32676(16) 0.0353(7) Uani 1 1 d . . .
O9 O 0.1022(3) 0.1117(2) 1.32153(15) 0.0271(6) Uani 1 1 d . . .
O10 O 0.1906(3) 0.21441(19) 1.35071(15) 0.0281(6) Uani 1 1 d . . .
O11 O 0.7048(3) 0.1581(2) 1.33323(15) 0.0304(6) Uani 1 1 d . . .
O12 O 0.8386(3) 0.0211(2) 1.32455(16) 0.0336(7) Uani 1 1 d . . .
N1 N -0.0903(4) 0.1821(2) 1.21819(18) 0.0276(7) Uani 1 1 d . . .
N2 N -0.1080(4) 0.1784(3) 1.01108(18) 0.0324(8) Uani 1 1 d . . .
H2 H -0.1827 0.2158 0.9927 0.039 Uiso 1 1 calc R . .
N3 N -0.0837(4) 0.1278(2) 0.64843(17) 0.0272(7) Uani 1 1 d . . .
H3 H -0.0068 0.0900 0.6642 0.033 Uiso 1 1 calc R . .
N4 N -0.1012(3) 0.1577(2) 0.43670(17) 0.0256(7) Uani 1 1 d . . .
N5 N 0.1218(4) 0.3602(3) 1.22891(17) 0.0280(7) Uani 1 1 d . . .
N6 N 0.1250(4) 0.3281(3) 1.02588(18) 0.0364(9) Uani 1 1 d . . .
H6 H 0.2013 0.2912 1.0115 0.044 Uiso 1 1 calc R . .
N7 N 0.0561(4) 0.3461(2) 0.65630(17) 0.0264(7) Uani 1 1 d . . .
H7 H -0.0221 0.3817 0.6702 0.032 Uiso 1 1 calc R . .
N8 N 0.1000(3) 0.3466(2) 0.44568(17) 0.0241(7) Uani 1 1 d . . .
C1 C -0.1878(5) 0.2407(3) 1.1796(2) 0.0344(10) Uani 1 1 d . . .
H1 H -0.2560 0.2845 1.2005 0.041 Uiso 1 1 calc R . .
C2 C -0.1955(5) 0.2413(3) 1.1118(2) 0.0380(11) Uani 1 1 d . . .
H2A H -0.2677 0.2842 1.0870 0.046 Uiso 1 1 calc R . .
C3 C -0.0955(4) 0.1780(3) 1.0797(2) 0.0293(9) Uani 1 1 d . . .
C4 C 0.0068(5) 0.1168(3) 1.1187(2) 0.0336(10) Uani 1 1 d . . .
H4 H 0.0768 0.0724 1.0993 0.040 Uiso 1 1 calc R . .
C5 C 0.0041(5) 0.1221(3) 1.1870(2) 0.0327(9) Uani 1 1 d . . .
H5 H 0.0746 0.0800 1.2134 0.039 Uiso 1 1 calc R . .
C6 C -0.0163(5) 0.1267(3) 0.9693(2) 0.0332(10) Uani 1 1 d . . .
C7 C -0.0625(5) 0.1359(3) 0.8995(2) 0.0307(9) Uani 1 1 d . . .
C8 C 0.0392(5) 0.1110(3) 0.8489(2) 0.0335(10) Uani 1 1 d . . .
H8 H 0.1334 0.0885 0.8598 0.040 Uiso 1 1 calc R . .
C9 C 0.0052(5) 0.1184(3) 0.7828(2) 0.0322(9) Uani 1 1 d . . .
H9 H 0.0761 0.1005 0.7490 0.039 Uiso 1 1 calc R . .
C10 C -0.1321(4) 0.1520(3) 0.7655(2) 0.0271(8) Uani 1 1 d . . .
C11 C -0.2342(5) 0.1750(4) 0.8164(2) 0.0380(11) Uani 1 1 d . . .
H11 H -0.3284 0.1967 0.8055 0.046 Uiso 1 1 calc R . .
C12 C -0.2011(5) 0.1670(4) 0.8830(2) 0.0420(12) Uani 1 1 d . . .
H12 H -0.2724 0.1826 0.9172 0.050 Uiso 1 1 calc R . .
C13 C -0.1775(4) 0.1690(3) 0.6945(2) 0.0264(8) Uani 1 1 d . . .
C14 C 0.0091(5) 0.1068(3) 0.4708(2) 0.0362(10) Uani 1 1 d . . .
H14 H 0.0875 0.0757 0.4459 0.043 Uiso 1 1 calc R . .
C15 C 0.0145(5) 0.0972(3) 0.5402(2) 0.0376(11) Uani 1 1 d . . .
H15 H 0.0959 0.0610 0.5617 0.045 Uiso 1 1 calc R . .
C16 C -0.0979(4) 0.1399(3) 0.5785(2) 0.0262(8) Uani 1 1 d . . .
C17 C -0.2153(5) 0.1914(4) 0.5436(2) 0.0390(11) Uani 1 1 d . . .
H17 H -0.2963 0.2218 0.5673 0.047 Uiso 1 1 calc R . .
C18 C -0.2104(4) 0.1970(4) 0.4742(2) 0.0371(11) Uani 1 1 d . . .
H18 H -0.2911 0.2314 0.4513 0.045 Uiso 1 1 calc R . .
C19 C 0.0183(5) 0.4089(3) 1.1895(2) 0.0301(9) Uani 1 1 d . . .
H19 H -0.0561 0.4503 1.2092 0.036 Uiso 1 1 calc R . .
C20 C 0.0116(5) 0.4032(3) 1.1223(2) 0.0333(10) Uani 1 1 d . . .
H20 H -0.0646 0.4397 1.0970 0.040 Uiso 1 1 calc R . .
C21 C 0.1189(5) 0.3430(3) 1.0931(2) 0.0307(9) Uani 1 1 d . . .
C22 C 0.2307(5) 0.2931(3) 1.1321(2) 0.0363(10) Uani 1 1 d . . .
H22 H 0.3075 0.2525 1.1131 0.044 Uiso 1 1 calc R . .
C23 C 0.2274(4) 0.3038(3) 1.1992(2) 0.0341(10) Uani 1 1 d . . .
H23 H 0.3035 0.2695 1.2254 0.041 Uiso 1 1 calc R . .
C24 C 0.0234(5) 0.3656(3) 0.9806(2) 0.0307(9) Uani 1 1 d . . .
C25 C 0.0595(5) 0.3439(3) 0.9103(2) 0.0296(9) Uani 1 1 d . . .
C26 C 0.1906(5) 0.2973(4) 0.8870(2) 0.0404(11) Uani 1 1 d . . .
H26 H 0.2635 0.2746 0.9172 0.048 Uiso 1 1 calc R . .
C27 C 0.2145(5) 0.2842(4) 0.8204(2) 0.0373(11) Uani 1 1 d . . .
H27 H 0.3044 0.2529 0.8050 0.045 Uiso 1 1 calc R . .
C28 C 0.1096(4) 0.3158(3) 0.7754(2) 0.0274(8) Uani 1 1 d . . .
C29 C -0.0225(5) 0.3605(3) 0.7988(2) 0.0356(10) Uani 1 1 d . . .
H29 H -0.0957 0.3816 0.7688 0.043 Uiso 1 1 calc R . .
C30 C -0.0470(5) 0.3741(4) 0.8652(2) 0.0385(11) Uani 1 1 d . . .
H30 H -0.1375 0.4043 0.8807 0.046 Uiso 1 1 calc R . .
C31 C 0.1483(4) 0.2983(3) 0.7044(2) 0.0266(8) Uani 1 1 d . . .
C32 C -0.0242(10) 0.3625(9) 0.4810(5) 0.037(2) Uani 0.50 1 d P A 1
H32 H -0.1048 0.3745 0.4567 0.044 Uiso 0.50 1 calc PR A 1
C33 C -0.0420(10) 0.3626(8) 0.5504(4) 0.034(2) Uani 0.50 1 d P A 1
H33 H -0.1320 0.3758 0.5726 0.041 Uiso 0.50 1 calc PR A 1
C32' C 0.0078(10) 0.4101(7) 0.4738(4) 0.0287(18) Uani 0.50 1 d P A 2
H32' H -0.0516 0.4576 0.4449 0.034 Uiso 0.50 1 calc PR A 2
C33' C -0.0066(10) 0.4109(7) 0.5422(5) 0.0308(19) Uani 0.50 1 d P A 2
H33' H -0.0741 0.4586 0.5594 0.037 Uiso 0.50 1 calc PR A 2
C34 C 0.0769(4) 0.3425(3) 0.5868(2) 0.0252(8) Uani 1 1 d . . .
C35 C 0.2034(9) 0.3302(7) 0.5509(4) 0.0321(19) Uani 0.50 1 d P A 1
H35 H 0.2856 0.3200 0.5735 0.039 Uiso 0.50 1 calc PR A 1
C36 C 0.2099(9) 0.3327(7) 0.4812(4) 0.0315(19) Uani 0.50 1 d P A 1
H36 H 0.2985 0.3239 0.4574 0.038 Uiso 0.50 1 calc PR A 1
C35' C 0.1762(9) 0.2739(6) 0.5576(4) 0.0290(18) Uani 0.50 1 d P A 2
H35' H 0.2359 0.2254 0.5855 0.035 Uiso 0.50 1 calc PR A 2
C36' C 0.1849(9) 0.2787(7) 0.4875(4) 0.0296(18) Uani 0.50 1 d P A 2
H36' H 0.2524 0.2332 0.4680 0.035 Uiso 0.50 1 calc PR A 2
C37 C 0.3448(4) 0.0788(3) 1.3244(2) 0.0239(8) Uani 1 1 d . . .
C38 C 0.4622(4) 0.1072(3) 1.32776(19) 0.0221(7) Uani 1 1 d . . .
H38 H 0.4536 0.1675 1.3336 0.026 Uiso 1 1 calc R . .
C39 C 0.5935(4) 0.0467(3) 1.3225(2) 0.0249(8) Uani 1 1 d . . .
C40 C 0.6054(4) -0.0417(3) 1.3148(2) 0.0315(9) Uani 1 1 d . . .
H40 H 0.6946 -0.0828 1.3120 0.038 Uiso 1 1 calc R . .
C41 C 0.4882(5) -0.0704(3) 1.3111(3) 0.0378(11) Uani 1 1 d . . .
H41 H 0.4968 -0.1309 1.3057 0.045 Uiso 1 1 calc R . .
C42 C 0.3578(4) -0.0098(3) 1.3155(3) 0.0334(10) Uani 1 1 d . . .
H42 H 0.2772 -0.0287 1.3124 0.040 Uiso 1 1 calc R . .
C43 C 0.2016(4) 0.1411(3) 1.33206(19) 0.0215(7) Uani 1 1 d . . .
C44 C 0.7223(4) 0.0760(3) 1.3270(2) 0.0259(8) Uani 1 1 d . . .
C45 C -0.3253(4) 0.4538(3) 1.3215(2) 0.0239(8) Uani 1 1 d . . .
C46 C -0.4425(4) 0.4219(3) 1.32213(19) 0.0227(8) Uani 1 1 d . . .
H46 H -0.4333 0.3591 1.3240 0.027 Uiso 1 1 calc R . .
C47 C -0.5733(4) 0.4837(3) 1.3200(2) 0.0270(8) Uani 1 1 d . . .
C48 C -0.5857(5) 0.5758(3) 1.3163(3) 0.0404(11) Uani 1 1 d . . .
H48 H -0.6748 0.6175 1.3145 0.048 Uiso 1 1 calc R . .
C49 C -0.4695(5) 0.6071(3) 1.3153(3) 0.0474(14) Uani 1 1 d . . .
H49 H -0.4782 0.6700 1.3121 0.057 Uiso 1 1 calc R . .
C50 C -0.3399(4) 0.5452(3) 1.3190(3) 0.0370(11) Uani 1 1 d . . .
H50 H -0.2600 0.5660 1.3198 0.044 Uiso 1 1 calc R . .
C51 C -0.1836(4) 0.3889(3) 1.32514(19) 0.0217(7) Uani 1 1 d . . .
C52 C -0.7012(4) 0.4501(3) 1.3249(2) 0.0262(8) Uani 1 1 d . . .
O13 O 0.6302(5) 0.3244(3) 0.9744(2) 0.0610(11) Uiso 1 1 d . . .
N9 N 0.5239(9) 0.4513(6) 0.9070(4) 0.099(2) Uiso 1 1 d . . .
C53 C 0.6151(13) 0.3997(9) 0.9520(6) 0.131(4) Uiso 1 1 d . . .
H53A H 0.6739 0.4291 0.9671 0.157 Uiso 1 1 calc R . .
C54 C 0.5653(17) 0.5431(10) 0.8820(8) 0.180(6) Uiso 1 1 d . . .
H54A H 0.6451 0.5423 0.9059 0.269 Uiso 1 1 calc R . .
H54B H 0.4870 0.5937 0.8915 0.269 Uiso 1 1 calc R . .
H54C H 0.5896 0.5506 0.8329 0.269 Uiso 1 1 calc R . .
C55 C 0.4128(19) 0.4511(12) 0.8748(9) 0.208(8) Uiso 1 1 d . . .
H55A H 0.3884 0.3935 0.8909 0.313 Uiso 1 1 calc R . .
H55B H 0.4358 0.4585 0.8256 0.313 Uiso 1 1 calc R . .
H55C H 0.3341 0.5013 0.8846 0.313 Uiso 1 1 calc R . .
O14 O 0.4956(10) 0.6270(6) 0.5015(5) 0.061(2) Uiso 0.50 1 d P B -1
N10 N 0.5010(12) 0.4765(6) 0.5073(5) 0.047(2) Uiso 0.50 1 d P B -1
C56 C 0.4397(14) 0.5680(9) 0.5031(6) 0.055(3) Uiso 0.50 1 d P B -1
H56 H 0.3418 0.5865 0.5011 0.065 Uiso 0.50 1 calc PR B -1
C57 C 0.4157(18) 0.4140(11) 0.5096(8) 0.079(4) Uiso 0.50 1 d P B -1
H57A H 0.3180 0.4480 0.5077 0.119 Uiso 0.50 1 calc PR B -1
H57B H 0.4285 0.3694 0.5520 0.119 Uiso 0.50 1 calc PR B -1
H57C H 0.4434 0.3826 0.4707 0.119 Uiso 0.50 1 calc PR B -1
C58 C 0.6497(14) 0.4421(9) 0.5098(7) 0.061(3) Uiso 0.50 1 d P B -1
H58A H 0.6911 0.4926 0.5075 0.092 Uiso 0.50 1 calc PR B -1
H58B H 0.6872 0.4112 0.4712 0.092 Uiso 0.50 1 calc PR B -1
H58C H 0.6717 0.3992 0.5525 0.092 Uiso 0.50 1 calc PR B -1
C59 C 0.6054(8) 0.0259(5) 0.5033(4) 0.0705(16) Uiso 1 1 d . . .
O15 O 0.6723(10) -0.0679(7) 0.4967(5) 0.065(2) Uiso 0.50 1 d P . 1
N11 N 0.4700(13) 0.0345(8) 0.5023(6) 0.0705(16) Uiso 0.50 1 d P . 1
C60 C 0.3841(18) 0.1196(12) 0.5061(9) 0.082(4) Uiso 0.50 1 d P . 1
C61 C 0.3908(10) 0.0987(6) 0.0428(5) 0.092(3) Uiso 1 1 d . . .
C62 C 0.6144(10) 0.0859(7) 0.0970(5) 0.097(3) Uiso 1 1 d . . .
O16 O 0.3773(7) 0.1782(5) 0.0128(3) 0.0395(15) Uiso 0.50 1 d P C 1
N12 N 0.4945(11) 0.0569(7) 0.0777(5) 0.0497(17) Uiso 0.50 1 d P C 1
C63 C 0.5081(13) -0.0394(9) 0.1186(7) 0.056(3) Uiso 0.50 1 d P C 1
N12' N 0.5245(11) 0.0214(7) 0.1021(5) 0.0497(17) Uiso 0.50 1 d P C 2
C63' C 0.5791(18) -0.0557(12) 0.0796(9) 0.082(4) Uiso 0.50 1 d P C 2
O16' O 0.4965(14) -0.1005(9) 0.0678(7) 0.104(4) Uiso 0.50 1 d P C 2
O17 O 0.4128(10) 0.2313(7) 0.0031(5) 0.065(2) Uiso 0.50 1 d P D 2

loop_
_atom_site_aniso_label
_atom_site_aniso_U_11
_atom_site_aniso_U_22
_atom_site_aniso_U_33
_atom_site_aniso_U_23
_atom_site_aniso_U_13
_atom_site_aniso_U_12
Zn1 0.0153(2) 0.0234(2) 0.0253(2) -0.00690(18) -0.00211(16) -0.00398(17)
Zn2 0.0152(2) 0.0257(2) 0.0223(2) -0.00916(17) -0.00158(16) -0.00414(17)
O1 0.0351(18) 0.060(2) 0.0310(17) -0.0156(16) -0.0057(14) -0.0018(16)
O2 0.0312(16) 0.0339(17) 0.0353(17) -0.0150(13) -0.0073(13) 0.0024(13)
O3 0.0341(17) 0.056(2) 0.0292(16) -0.0144(15) -0.0049(13) -0.0013(16)
O4 0.0388(18) 0.0364(17) 0.0275(16) -0.0110(13) -0.0067(13) 0.0057(14)
O5 0.0266(15) 0.0259(15) 0.0461(18) -0.0106(13) -0.0035(13) -0.0013(12)
O6 0.0184(13) 0.0344(16) 0.0310(15) -0.0127(12) -0.0044(11) -0.0044(12)
O7 0.0237(14) 0.0351(17) 0.0359(16) -0.0114(13) 0.0010(12) -0.0141(13)
O8 0.0166(14) 0.0478(19) 0.0384(17) -0.0086(15) -0.0027(12) -0.0026(13)
O9 0.0166(13) 0.0347(16) 0.0329(15) -0.0166(13) -0.0039(11) -0.0029(11)
O10 0.0279(15) 0.0227(14) 0.0335(15) -0.0097(12) -0.0027(12) -0.0026(12)
O11 0.0237(14) 0.0388(17) 0.0347(16) -0.0102(13) -0.0027(12) -0.0149(13)
O12 0.0199(14) 0.0433(18) 0.0357(17) -0.0028(14) -0.0040(12) -0.0077(13)
N1 0.0257(17) 0.0292(18) 0.0270(17) -0.0067(14) -0.0031(13) -0.0041(14)
N2 0.0326(19) 0.040(2) 0.0256(18) -0.0094(16) -0.0058(14) -0.0062(16)
N3 0.0243(17) 0.0314(19) 0.0253(17) -0.0079(14) -0.0041(13) -0.0033(14)
N4 0.0222(16) 0.0300(18) 0.0247(17) -0.0057(14) -0.0032(13) -0.0059(14)
N5 0.0259(17) 0.036(2) 0.0225(16) -0.0080(14) -0.0025(13) -0.0062(15)
N6 0.035(2) 0.049(2) 0.0242(18) -0.0132(17) -0.0044(15) -0.0037(18)
N7 0.0251(17) 0.0303(18) 0.0230(16) -0.0084(14) -0.0021(13) -0.0032(14)
N8 0.0224(16) 0.0286(18) 0.0226(16) -0.0094(13) -0.0010(12) -0.0058(14)
C1 0.032(2) 0.032(2) 0.036(2) -0.0109(19) -0.0067(18) 0.0020(18)
C2 0.038(3) 0.037(3) 0.033(2) -0.0088(19) -0.0104(19) 0.004(2)
C3 0.031(2) 0.033(2) 0.027(2) -0.0080(17) -0.0022(16) -0.0122(18)
C4 0.033(2) 0.037(2) 0.029(2) -0.0113(18) -0.0014(17) -0.0011(19)
C5 0.032(2) 0.034(2) 0.030(2) -0.0101(18) -0.0048(17) -0.0005(18)
C6 0.035(2) 0.041(3) 0.027(2) -0.0097(18) -0.0023(17) -0.013(2)
C7 0.032(2) 0.035(2) 0.028(2) -0.0075(18) -0.0015(17) -0.0126(18)
C8 0.030(2) 0.038(2) 0.032(2) -0.0111(19) -0.0036(17) -0.0046(19)
C9 0.028(2) 0.039(2) 0.030(2) -0.0107(19) 0.0002(17) -0.0073(18)
C10 0.029(2) 0.030(2) 0.026(2) -0.0099(16) -0.0021(16) -0.0087(17)
C11 0.024(2) 0.059(3) 0.033(2) -0.018(2) -0.0012(17) -0.008(2)
C12 0.030(2) 0.068(4) 0.033(2) -0.023(2) 0.0037(19) -0.014(2)
C13 0.027(2) 0.025(2) 0.029(2) -0.0101(16) -0.0010(16) -0.0066(16)
C14 0.029(2) 0.042(3) 0.028(2) -0.0074(19) -0.0020(17) 0.0081(19)
C15 0.028(2) 0.048(3) 0.027(2) -0.003(2) -0.0040(17) 0.004(2)
C16 0.026(2) 0.029(2) 0.026(2) -0.0090(16) -0.0039(15) -0.0080(16)
C17 0.025(2) 0.056(3) 0.030(2) -0.013(2) -0.0047(17) 0.003(2)
C18 0.022(2) 0.054(3) 0.030(2) -0.011(2) -0.0050(17) 0.003(2)
C19 0.031(2) 0.032(2) 0.025(2) -0.0070(17) -0.0027(16) -0.0029(18)
C20 0.032(2) 0.040(3) 0.026(2) -0.0080(18) -0.0063(17) -0.0026(19)
C21 0.033(2) 0.039(2) 0.0218(19) -0.0082(17) -0.0023(16) -0.0088(19)
C22 0.029(2) 0.049(3) 0.027(2) -0.014(2) -0.0027(17) 0.002(2)
C23 0.025(2) 0.049(3) 0.027(2) -0.0118(19) -0.0047(16) -0.0016(19)
C24 0.032(2) 0.036(2) 0.025(2) -0.0061(17) -0.0037(16) -0.0103(19)
C25 0.033(2) 0.035(2) 0.023(2) -0.0068(17) -0.0027(16) -0.0111(18)
C26 0.035(2) 0.061(3) 0.024(2) -0.012(2) -0.0081(18) -0.005(2)
C27 0.031(2) 0.050(3) 0.025(2) -0.010(2) -0.0047(17) 0.001(2)
C28 0.031(2) 0.029(2) 0.025(2) -0.0065(16) -0.0016(16) -0.0102(17)
C29 0.034(2) 0.046(3) 0.025(2) -0.0103(19) -0.0072(17) -0.002(2)
C30 0.033(2) 0.052(3) 0.029(2) -0.014(2) -0.0046(18) -0.003(2)
C31 0.031(2) 0.029(2) 0.0218(19) -0.0053(16) -0.0033(15) -0.0092(17)
C32 0.025(5) 0.063(7) 0.024(5) -0.010(5) 0.000(3) -0.013(5)
C33 0.027(5) 0.055(7) 0.020(4) -0.012(4) 0.003(3) -0.007(4)
C32' 0.032(5) 0.027(5) 0.021(4) -0.007(4) -0.004(3) 0.005(4)
C33' 0.032(5) 0.025(5) 0.031(5) -0.013(4) -0.001(4) 0.003(4)
C34 0.0251(19) 0.028(2) 0.0236(19) -0.0072(16) -0.0027(15) -0.0056(16)
C35 0.026(4) 0.046(6) 0.022(4) -0.007(4) -0.004(3) -0.005(4)
C36 0.022(4) 0.043(6) 0.028(4) -0.009(4) -0.002(3) -0.005(4)
C35' 0.031(4) 0.027(5) 0.025(4) -0.008(3) -0.005(3) 0.003(4)
C36' 0.031(5) 0.030(5) 0.024(4) -0.010(4) -0.005(3) 0.002(4)
C37 0.0188(18) 0.026(2) 0.027(2) -0.0089(16) -0.0034(14) -0.0037(15)
C38 0.0212(18) 0.0222(19) 0.0236(18) -0.0049(15) -0.0021(14) -0.0064(15)
C39 0.0198(18) 0.028(2) 0.027(2) -0.0045(16) -0.0038(15) -0.0065(16)
C40 0.0196(19) 0.027(2) 0.046(3) -0.0087(19) 0.0007(17) -0.0022(16)
C41 0.026(2) 0.027(2) 0.064(3) -0.019(2) 0.000(2) -0.0063(18)
C42 0.022(2) 0.027(2) 0.056(3) -0.017(2) 0.0003(18) -0.0089(17)
C43 0.0193(18) 0.0251(19) 0.0194(17) -0.0039(15) -0.0025(14) -0.0043(15)
C44 0.0212(19) 0.037(2) 0.0211(18) -0.0034(16) -0.0035(14) -0.0109(17)
C45 0.0164(17) 0.027(2) 0.029(2) -0.0057(16) -0.0011(14) -0.0069(15)
C46 0.0217(18) 0.0237(19) 0.0243(19) -0.0078(15) -0.0025(14) -0.0054(15)
C47 0.0151(17) 0.029(2) 0.038(2) -0.0097(17) -0.0018(15) -0.0057(15)
C48 0.020(2) 0.028(2) 0.072(4) -0.015(2) -0.004(2) 0.0005(17)
C49 0.025(2) 0.025(2) 0.092(4) -0.015(3) -0.004(2) -0.0028(18)
C50 0.021(2) 0.028(2) 0.063(3) -0.016(2) -0.0011(19) -0.0047(17)
C51 0.0194(18) 0.0238(19) 0.0207(18) -0.0051(15) -0.0011(14) -0.0028(15)
C52 0.0203(19) 0.038(2) 0.0218(19) -0.0072(16) -0.0024(14) -0.0087(17)

loop_
_atom_type_symbol
_atom_type_description
_atom_type_scat_dispersion_real
_atom_type_scat_dispersion_imag
_atom_type_scat_source
C C 0.0033 0.0016 'International Tables Vol C Tables 4.2.6.8 and 6.1.1.4'
H H 0.0000 0.0000 'International Tables Vol C Tables 4.2.6.8 and 6.1.1.4'
N N 0.0061 0.0033 'International Tables Vol C Tables 4.2.6.8 and 6.1.1.4'
O O 0.0106 0.0060 'International Tables Vol C Tables 4.2.6.8 and 6.1.1.4'
Zn Zn 0.2839 1.4301 'International Tables Vol C Tables 4.2.6.8 and 6.1.1.4'

loop_
_geom_angle_atom_site_label_1
_geom_angle_atom_site_label_2
_geom_angle_atom_site_label_3
_geom_angle
_geom_angle_site_symmetry_1
_geom_angle_site_symmetry_3
O5 Zn1 O9 122.42(13) . .
O5 Zn1 O11 92.64(13) . 1_455
O9 Zn1 O11 144.34(12) . 1_455
O5 Zn1 N4 94.38(13) . 1_556
O9 Zn1 N4 91.27(12) . 1_556
O11 Zn1 N4 92.39(12) 1_455 1_556
O5 Zn1 N1 89.85(13) . .
O9 Zn1 N1 85.38(12) . .
O11 Zn1 N1 88.68(13) 1_455 .
N4 Zn1 N1 175.59(13) 1_556 .
O6 Zn2 O10 123.95(12) . .
O6 Zn2 O7 144.87(12) . 1_655
O10 Zn2 O7 91.15(12) . 1_655
O6 Zn2 N8 87.80(12) . 1_556
O10 Zn2 N8 91.04(12) . 1_556
O7 Zn2 N8 93.61(12) 1_655 1_556
O6 Zn2 N5 88.50(12) . .
O10 Zn2 N5 90.40(13) . .
O7 Zn2 N5 89.85(13) 1_655 .
N8 Zn2 N5 176.23(13) 1_556 .
C51 O5 Zn1 157.0(3) . .
C51 O6 Zn2 126.7(3) . .
C52 O7 Zn2 103.7(2) . 1_455
C43 O9 Zn1 126.9(3) . .
C43 O10 Zn2 150.7(3) . .
C44 O11 Zn1 105.2(2) . 1_655
C5 N1 C1 116.2(4) . .
C5 N1 Zn1 122.0(3) . .
C1 N1 Zn1 121.4(3) . .
C6 N2 C3 127.0(4) . .
C13 N3 C16 126.3(4) . .
C18 N4 C14 116.1(4) . .
C18 N4 Zn1 122.0(3) . 1_554
C14 N4 Zn1 121.9(3) . 1_554
C19 N5 C23 116.2(4) . .
C19 N5 Zn2 125.2(3) . .
C23 N5 Zn2 118.0(3) . .
C24 N6 C21 126.3(4) . .
C31 N7 C34 124.9(4) . .
C32' N8 C36 101.8(6) . .
C32' N8 C32 37.8(6) . .
C36 N8 C32 115.9(6) . .
C32' N8 C36' 117.9(6) . .
C36 N8 C36' 40.1(5) . .
C32 N8 C36' 104.8(6) . .
C32' N8 Zn2 121.1(4) . 1_554
C36 N8 Zn2 122.0(4) . 1_554
C32 N8 Zn2 122.0(4) . 1_554
C36' N8 Zn2 121.0(4) . 1_554
N1 C1 C2 124.0(4) . .
C1 C2 C3 119.2(4) . .
C4 C3 N2 124.2(4) . .
C4 C3 C2 117.7(4) . .
N2 C3 C2 118.0(4) . .
C3 C4 C5 118.2(4) . .
N1 C5 C4 124.7(4) . .
O1 C6 N2 123.6(4) . .
O1 C6 C7 121.2(4) . .
N2 C6 C7 115.2(4) . .
C8 C7 C12 118.9(4) . .
C8 C7 C6 117.3(4) . .
C12 C7 C6 123.8(4) . .
C9 C8 C7 120.9(4) . .
C8 C9 C10 120.5(4) . .
C11 C10 C9 118.5(4) . .
C11 C10 C13 117.1(4) . .
C9 C10 C13 124.3(4) . .
C10 C11 C12 121.3(4) . .
C11 C12 C7 119.8(4) . .
O2 C13 N3 123.5(4) . .
O2 C13 C10 120.4(4) . .
N3 C13 C10 116.1(4) . .
N4 C14 C15 123.4(4) . .
C14 C15 C16 120.2(4) . .
C15 C16 N3 116.8(4) . .
C15 C16 C17 116.9(4) . .
N3 C16 C17 126.3(4) . .
C18 C17 C16 118.5(4) . .
N4 C18 C17 124.9(4) . .
N5 C19 C20 125.0(4) . .
C21 C20 C19 118.1(4) . .
C20 C21 C22 118.5(4) . .
C20 C21 N6 124.6(4) . .
C22 C21 N6 117.0(4) . .
C23 C22 C21 118.9(4) . .
N5 C23 C22 123.3(4) . .
O3 C24 N6 123.1(4) . .
O3 C24 C25 121.1(4) . .
N6 C24 C25 115.9(4) . .
C26 C25 C30 118.5(4) . .
C26 C25 C24 124.7(4) . .
C30 C25 C24 116.8(4) . .
C27 C26 C25 120.1(4) . .
C26 C27 C28 121.2(4) . .
C27 C28 C29 118.9(4) . .
C27 C28 C31 116.4(4) . .
C29 C28 C31 124.7(4) . .
C30 C29 C28 120.1(4) . .
C29 C30 C25 121.0(4) . .
O4 C31 N7 122.9(4) . .
O4 C31 C28 120.6(4) . .
N7 C31 C28 116.5(4) . .
N8 C32 C33 124.3(8) . .
C32 C33 C34 118.1(8) . .
N8 C32' C33' 123.6(8) . .
C32' C33' C34 120.5(7) . .
C35 C34 C33' 101.7(6) . .
C35 C34 N7 124.7(5) . .
C33' C34 N7 117.9(5) . .
C35 C34 C33 118.0(6) . .
C33' C34 C33 37.5(5) . .
N7 C34 C33 116.9(5) . .
C35 C34 C35' 40.6(5) . .
C33' C34 C35' 116.7(6) . .
N7 C34 C35' 125.4(5) . .
C33 C34 C35' 105.6(6) . .
C34 C35 C36 119.3(7) . .
N8 C36 C35 124.2(8) . .
C36' C35' C34 119.1(7) . .
N8 C36' C35' 122.3(7) . .
C38 C37 C42 120.0(4) . .
C38 C37 C43 121.2(4) . .
C42 C37 C43 118.8(3) . .
C37 C38 C39 119.7(4) . .
C40 C39 C38 119.9(4) . .
C40 C39 C44 119.6(4) . .
C38 C39 C44 120.5(4) . .
C41 C40 C39 120.6(4) . .
C40 C41 C42 119.3(4) . .
C41 C42 C37 120.4(4) . .
O10 C43 O9 125.9(4) . .
O10 C43 C37 118.0(3) . .
O9 C43 C37 116.0(3) . .
O12 C44 O11 123.2(4) . .
O12 C44 C39 120.2(4) . .
O11 C44 C39 116.7(4) . .
C50 C45 C46 120.1(4) . .
C50 C45 C51 119.7(4) . .
C46 C45 C51 120.3(4) . .
C47 C46 C45 118.9(4) . .
C48 C47 C46 120.1(4) . .
C48 C47 C52 120.0(4) . .
C46 C47 C52 119.8(4) . .
C49 C48 C47 120.7(4) . .
C48 C49 C50 119.1(4) . .
C45 C50 C49 121.1(4) . .
O5 C51 O6 125.5(4) . .
O5 C51 C45 117.5(3) . .
O6 C51 C45 117.0(3) . .
O8 C52 O7 122.5(4) . .
O8 C52 C47 120.0(4) . .
O7 C52 C47 117.5(4) . .
C53 N9 C55 142.5(13) . .
C53 N9 C54 107.0(10) . .
C55 N9 C54 110.5(12) . .
O13 C53 N9 127.4(13) . .
C56 N10 C58 120.1(9) . .
C56 N10 C57 120.0(12) . .
C58 N10 C57 119.9(11) . .
O14 C56 N10 127.5(13) . .
N11 C59 N11 47.2(9) . 2_656
N11 C59 O15 105.2(8) . .
N11 C59 O15 57.9(7) 2_656 .
C60 O15 N11 65.9(11) 2_656 2_656
C60 O15 C59 124.6(12) 2_656 .
N11 O15 C59 58.7(7) 2_656 .
N11 N11 C59 69.2(13) 2_656 .
N11 N11 C60 175(2) 2_656 .
C59 N11 C60 115.9(13) . .
N11 N11 O15 126.9(18) 2_656 2_656
C59 N11 O15 163.9(11) . 2_656
C60 N11 O15 47.9(9) . 2_656
N11 N11 C59 63.5(12) 2_656 2_656
C59 N11 C59 132.8(9) . 2_656
C60 N11 C59 111.3(12) . 2_656
O15 N11 C59 63.4(8) 2_656 2_656
O15 C60 N11 66.1(12) 2_656 .
O16 C61 N12 121.1(10) . .
O16 C61 N12' 131.4(8) . .
N12 C61 N12' 10.8(6) . .
N12' C62 N12 26.1(5) . .
C61 N12 C62 132.9(10) . .
C61 N12 C63 121.6(10) . .
C62 N12 C63 105.0(9) . .
C63' N12' C62 118.0(11) . .
C63' N12' C61 109.6(10) . .
C62 N12' C61 96.8(7) . .
O16' C63' N12' 118.4(16) . .

loop_
_geom_bond_atom_site_label_1
_geom_bond_atom_site_label_2
_geom_bond_distance
_geom_bond_site_symmetry_2
Zn1 O5 2.008(3) .
Zn1 O9 2.010(3) .
Zn1 O11 2.033(3) 1_455
Zn1 N4 2.142(3) 1_556
Zn1 N1 2.185(3) .
Zn2 O6 2.028(3) .
Zn2 O10 2.036(3) .
Zn2 O7 2.045(3) 1_655
Zn2 N8 2.140(3) 1_556
Zn2 N5 2.165(3) .
O1 C6 1.217(6) .
O2 C13 1.211(5) .
O3 C24 1.209(5) .
O4 C31 1.221(5) .
O5 C51 1.250(5) .
O6 C51 1.265(5) .
O7 C52 1.262(5) .
O7 Zn2 2.045(3) 1_455
O8 C52 1.253(5) .
O9 C43 1.266(5) .
O10 C43 1.248(5) .
O11 C44 1.273(5) .
O11 Zn1 2.034(3) 1_655
O12 C44 1.245(5) .
N1 C5 1.333(5) .
N1 C1 1.338(6) .
N2 C6 1.374(6) .
N2 C3 1.399(5) .
N3 C13 1.366(5) .
N3 C16 1.399(5) .
N4 C18 1.331(5) .
N4 C14 1.341(5) .
N4 Zn1 2.142(3) 1_554
N5 C19 1.341(5) .
N5 C23 1.344(5) .
N6 C24 1.372(6) .
N6 C21 1.409(5) .
N7 C31 1.372(5) .
N7 C34 1.399(5) .
N8 C32' 1.326(9) .
N8 C36 1.330(9) .
N8 C32 1.350(10) .
N8 C36' 1.362(9) .
N8 Zn2 2.140(3) 1_554
C1 C2 1.372(6) .
C2 C3 1.400(6) .
C3 C4 1.387(6) .
C4 C5 1.389(6) .
C6 C7 1.498(6) .
C7 C8 1.389(6) .
C7 C12 1.398(6) .
C8 C9 1.386(6) .
C9 C10 1.393(6) .
C10 C11 1.390(6) .
C10 C13 1.498(6) .
C11 C12 1.391(6) .
C14 C15 1.378(6) .
C15 C16 1.380(6) .
C16 C17 1.404(6) .
C17 C18 1.376(6) .
C19 C20 1.381(6) .
C20 C21 1.381(6) .
C21 C22 1.399(6) .
C22 C23 1.387(6) .
C24 C25 1.501(6) .
C25 C26 1.395(6) .
C25 C30 1.402(6) .
C26 C27 1.380(6) .
C27 C28 1.388(6) .
C28 C29 1.395(6) .
C28 C31 1.496(6) .
C29 C30 1.378(6) .
C32 C33 1.385(12) .
C33 C34 1.404(10) .
C32' C33' 1.369(12) .
C33' C34 1.392(10) .
C34 C35 1.372(10) .
C34 C35' 1.418(9) .
C35 C36 1.387(12) .
C35' C36' 1.391(12) .
C37 C38 1.386(5) .
C37 C42 1.398(6) .
C37 C43 1.508(5) .
C38 C39 1.400(5) .
C39 C40 1.389(6) .
C39 C44 1.509(5) .
C40 C41 1.389(6) .
C41 C42 1.393(6) .
C45 C50 1.383(6) .
C45 C46 1.402(5) .
C45 C51 1.501(5) .
C46 C47 1.398(5) .
C47 C48 1.395(6) .
C47 C52 1.507(5) .
C48 C49 1.384(7) .
C49 C50 1.390(6) .
O13 C53 1.143(13) .
N9 C53 1.340(14) .
N9 C55 1.357(18) .
N9 C54 1.571(16) .
O14 C56 1.198(15) .
N10 C56 1.378(18) .
N10 C58 1.446(17) .
N10 C57 1.460(18) .
C59 N11 1.334(14) .
C59 N11 1.393(14) 2_656
C59 O15 1.457(12) .
O15 C60 1.121(18) 2_656
O15 N11 1.381(15) 2_656
N11 N11 1.09(2) 2_656
N11 C60 1.379(19) .
N11 O15 1.381(15) 2_656
N11 C59 1.393(14) 2_656
C60 O15 1.121(18) 2_656
C61 O16 1.241(11) .
C61 N12 1.271(13) .
C61 N12' 1.889(14) .
C62 N12' 1.513(14) .
C62 N12 1.516(14) .
N12 C63 1.537(16) .
N12' C63' 1.32(2) .
C63' O16' 1.29(2) .
